data_7206439
loop_
_publ_author_name
'Dziubek, Kamil F.'
'Katrusiak, Andrzej'

_publ_section_title
;
 Pressure-induced pseudorotation in crystalline pyrrolidine.
;
_journal_issue 34
_journal_name_full 'Physical chemistry chemical physics : PCCP'
_journal_page_first 15428
_journal_page_last 15431
_journal_paper_doi 10.1039/c1cp21087d
_journal_volume 13
_journal_year 2011
_chemical_formula_moiety 'C4 H9 N'
_chemical_formula_sum 'C4 H9 N'
_chemical_formula_weight 71.12
_chemical_melting_point 210.15
_chemical_name_common pyrrolidine
_chemical_name_systematic
;
azacyclopentane
;
_space_group_IT_number 14
_symmetry_cell_setting monoclinic
_symmetry_space_group_name_Hall '-P 2ybc'
_symmetry_space_group_name_H-M 'P 1 21/c 1'
_atom_sites_solution_hydrogens geom
_atom_sites_solution_primary direct
_atom_sites_solution_secondary difmap
_audit_creation_method SHELXL-97
_cell_angle_alpha 90.00
_cell_angle_beta 110.579(8)
_cell_angle_gamma 90.00
_cell_formula_units_Z 4
_cell_length_a 8.6367(6)
_cell_length_b 5.2081(3)
_cell_length_c 10.6375(8)
_cell_measurement_reflns_used 2331
_cell_measurement_temperature 100(2)
_cell_measurement_theta_max 28.96
_cell_measurement_theta_min 2.67
_cell_volume 447.95(6)
_computing_cell_refinement 'CrysAlisPro (Oxford Diffraction, 2010)'
_computing_data_collection 'CrysAlisPro (Oxford Diffraction, 2010)'
_computing_data_reduction 'CrysAlisPro (Oxford Diffraction, 2010)'
_computing_molecular_graphics 'X-Seed (Barbour, 1999)'
_computing_publication_material 'SHELXL-97 (Sheldrick, 1997)'
_computing_structure_refinement 'SHELXL-97 (Sheldrick, 1997)'
_computing_structure_solution 'SHELXS-97 (Sheldrick, 1990)'
_diffrn_ambient_temperature 100(2)
_diffrn_measured_fraction_theta_full 0.930
_diffrn_measured_fraction_theta_max 0.930
_diffrn_measurement_device_type 'KM-4 CCD'
_diffrn_measurement_method \w-scans
_diffrn_radiation_monochromator graphite
_diffrn_radiation_source 'fine-focus sealed tube'
_diffrn_radiation_type MoK\a
_diffrn_radiation_wavelength 0.71073
_diffrn_reflns_av_R_equivalents 0.0142
_diffrn_reflns_av_sigmaI/netI 0.0137
_diffrn_reflns_limit_h_max 10
_diffrn_reflns_limit_h_min -11
_diffrn_reflns_limit_k_max 5
_diffrn_reflns_limit_k_min -7
_diffrn_reflns_limit_l_max 14
_diffrn_reflns_limit_l_min -14
_diffrn_reflns_number 4396
_diffrn_reflns_theta_full 29.68
_diffrn_reflns_theta_max 29.68
_diffrn_reflns_theta_min 2.52
_diffrn_standards_decay_% 0
_diffrn_standards_interval_count 0
_diffrn_standards_number 0
_exptl_absorpt_coefficient_mu 0.064
_exptl_absorpt_correction_type none
_exptl_crystal_colour colourless
_exptl_crystal_density_diffrn 1.055
_exptl_crystal_density_method 'not measured'
_exptl_crystal_description cylinder
_exptl_crystal_F_000 160
_exptl_crystal_size_max 0.3
_exptl_crystal_size_mid 0.3
_exptl_crystal_size_min 0.3
_exptl_crystal_size_rad 0.15
_refine_diff_density_max 0.299
_refine_diff_density_min -0.146
_refine_diff_density_rms 0.034
_refine_ls_extinction_method none
_refine_ls_goodness_of_fit_ref 1.041
_refine_ls_hydrogen_treatment mixed
_refine_ls_matrix_type full
_refine_ls_number_parameters 73
_refine_ls_number_reflns 1184
_refine_ls_number_restraints 0
_refine_ls_restrained_S_all 1.041
_refine_ls_R_factor_all 0.0450
_refine_ls_R_factor_gt 0.0361
_refine_ls_shift/su_max 0.000
_refine_ls_shift/su_mean 0.000
_refine_ls_structure_factor_coef Fsqd
_refine_ls_weighting_details 'calc w=1/[\s^2^(Fo^2^)+(0.0619P)^2^+0.0671P] where P=(Fo^2^+2Fc^2^)/3'
_refine_ls_weighting_scheme calc
_refine_ls_wR_factor_gt 0.0986
_refine_ls_wR_factor_ref 0.1050
_reflns_number_gt 987
_reflns_number_total 1184
_reflns_threshold_expression >2sigma(I)
_cod_data_source_file c1cp21087d.txt
_cod_data_source_block pyrrolidine_100K
_cod_original_cell_volume 447.95(5)
_cod_original_sg_symbol_H-M 'P 21/c'
_cod_database_code 7206439

loop_
_symmetry_equiv_pos_as_xyz
'x, y, z'
'-x, y+1/2, -z+1/2'
'-x, -y, -z'
'x, -y-1/2, z-1/2'

loop_
_atom_site_label
_atom_site_type_symbol
_atom_site_fract_x
_atom_site_fract_y
_atom_site_fract_z
_atom_site_U_iso_or_equiv
_atom_site_adp_type
_atom_site_occupancy
_atom_site_symmetry_multiplicity
_atom_site_calc_flag
N1 N 0.39491(9) 1.02004(15) 0.19553(8) 0.0239(2) Uani 1 1 d
H1 H 0.4653(14) 0.900(2) 0.2401(12) 0.029 Uiso 1 1 d
C2 C 0.31271(11) 0.92731(18) 0.05759(9) 0.0254(2) Uani 1 1 d
H21 H 0.3931(14) 0.855(2) 0.0224(12) 0.030 Uiso 1 1 d
H22 H 0.2563(14) 1.073(2) -0.0007(12) 0.030 Uiso 1 1 d
C3 C 0.18469(11) 0.72573(18) 0.06291(9) 0.0254(2) Uani 1 1 d
H31 H 0.0858(14) 0.727(2) -0.0162(12) 0.030 Uiso 1 1 d
H32 H 0.2292(15) 0.555(2) 0.0649(12) 0.030 Uiso 1 1 d
C4 C 0.15009(12) 0.79056(19) 0.19162(10) 0.0273(2) Uani 1 1 d
H41 H 0.1827(14) 0.647(3) 0.2553(12) 0.033 Uiso 1 1 d
H42 H 0.0311(15) 0.823(2) 0.1738(12) 0.033 Uiso 1 1 d
C5 C 0.26081(12) 1.02344(17) 0.25068(10) 0.0269(2) Uani 1 1 d
H51 H 0.1958(15) 1.182(3) 0.2221(13) 0.032 Uiso 1 1 d
H52 H 0.3066(15) 1.025(2) 0.3495(13) 0.032 Uiso 1 1 d

loop_
_atom_site_aniso_label
_atom_site_aniso_U_11
_atom_site_aniso_U_22
_atom_site_aniso_U_33
_atom_site_aniso_U_23
_atom_site_aniso_U_13
_atom_site_aniso_U_12
N1 0.0210(4) 0.0206(4) 0.0276(4) -0.0012(3) 0.0051(3) -0.0017(3)
C2 0.0279(4) 0.0255(5) 0.0258(4) -0.0019(3) 0.0134(4) -0.0078(3)
C3 0.0273(4) 0.0251(5) 0.0236(4) -0.0019(3) 0.0090(4) -0.0090(3)
C4 0.0304(5) 0.0239(4) 0.0335(5) 0.0003(4) 0.0185(4) -0.0038(3)
C5 0.0376(5) 0.0184(4) 0.0287(5) -0.0015(3) 0.0167(4) -0.0006(3)

loop_
_atom_type_symbol
_atom_type_description
_atom_type_scat_dispersion_real
_atom_type_scat_dispersion_imag
_atom_type_scat_source
C C 0.0033 0.0016 'International Tables Vol C Tables 4.2.6.8 and 6.1.1.4'
H H 0.0000 0.0000 'International Tables Vol C Tables 4.2.6.8 and 6.1.1.4'
N N 0.0061 0.0033 'International Tables Vol C Tables 4.2.6.8 and 6.1.1.4'

loop_
_geom_angle_atom_site_label_1
_geom_angle_atom_site_label_2
_geom_angle_atom_site_label_3
_geom_angle
_geom_angle_publ_flag
C2 N1 C5 103.33(7) n
N1 C2 C3 106.77(7) n
C4 C3 C2 104.46(7) n
C5 C4 C3 104.46(7) n
N1 C5 C4 106.96(7) n

loop_
_geom_bond_atom_site_label_1
_geom_bond_atom_site_label_2
_geom_bond_distance
_geom_bond_publ_flag
N1 C2 1.4690(12) n
N1 C5 1.4708(12) n
C2 C3 1.5401(12) n
C3 C4 1.5380(13) n
C4 C5 1.5355(13) n
